data_4510637
loop_
_publ_author_name
'Kulikov, Vladislav'
'Meyer, Gerd'

_publ_section_title
;
 A New Strategy for the Synthetic Assembly of Inorganic--Organic
 Silver(I)-Polyoxometalate Hybrid Structures Employing Noncovalent
 Interactions between Theobromine Ligands
;
_journal_issue 7
_journal_name_full 'Crystal Growth &amp; Design'
_journal_page_first 2916
_journal_paper_doi 10.1021/cg400335y
_journal_volume 13
_journal_year 2013
_chemical_formula_moiety 'C14 H16 Ag2 N8 O4, H6 Cr Mo6 O24, 2(H2 O)'
_chemical_formula_sum 'C14 H26 Ag3 Cr Mo6 N8 O30'
_chemical_formula_weight 1735.66
_chemical_melting_point ?
_chemical_name_common
;
Di(theobrominesilver)silver hexahydrogenoctamolybdatochromate
;
_chemical_name_systematic
; 
Di(theobrominesilver)silver hexa-mu3-hydroxo-hexa-mu-oxo-
[7-chromiumhexakis(dioxomolybdenum)]ate 
;
_space_group_IT_number 15
_symmetry_cell_setting monoclinic
_symmetry_space_group_name_Hall '-C 2yc'
_symmetry_space_group_name_H-M 'C 1 2/c 1'
_atom_sites_solution_hydrogens geom
_atom_sites_solution_primary direct
_atom_sites_solution_secondary difmap
_audit_creation_method SHELXL-97
_cell_angle_alpha 90.00
_cell_angle_beta 98.857(3)
_cell_angle_gamma 90.00
_cell_formula_units_Z 4
_cell_length_a 28.0789(11)
_cell_length_b 6.39570(10)
_cell_length_c 21.3742(8)
_cell_measurement_reflns_used 'not measured'
_cell_measurement_temperature 293(2)
_cell_measurement_theta_max 'not measured'
_cell_measurement_theta_min 'not measured'
_cell_volume 3792.7(2)
_computing_cell_refinement 'X-Area, (Stoe, 2001)'
_computing_data_collection 'X-Area, (Stoe, 2001)'
_computing_data_reduction 'X-Area, (Stoe, 2001)'
_computing_molecular_graphics 'Diamond v3.2 (Crystal Impact 2011)'
_computing_publication_material 'Diamond v3.2 (Crystal Impact 2011)'
_computing_structure_refinement 'SHELXL-97 (Sheldrick, 1997)'
_computing_structure_solution 'SHELXS-97 (Sheldrick, 1990)'
_diffrn_ambient_temperature 293(2)
_diffrn_detector_area_resol_mean 'not measured'
_diffrn_measured_fraction_theta_full 0.994
_diffrn_measured_fraction_theta_max 0.994
_diffrn_measurement_device_type 'IPDS II (Stoe & Cie)'
_diffrn_measurement_method '\w and \f scans'
_diffrn_radiation_monochromator graphite
_diffrn_radiation_source 'fine-focus sealed tube'
_diffrn_radiation_type MoK\a
_diffrn_radiation_wavelength 0.71073
_diffrn_reflns_av_R_equivalents 0.0564
_diffrn_reflns_av_sigmaI/netI 0.0316
_diffrn_reflns_limit_h_max 38
_diffrn_reflns_limit_h_min -37
_diffrn_reflns_limit_k_max 8
_diffrn_reflns_limit_k_min -8
_diffrn_reflns_limit_l_max 29
_diffrn_reflns_limit_l_min -29
_diffrn_reflns_number 25775
_diffrn_reflns_theta_full 29.18
_diffrn_reflns_theta_max 29.18
_diffrn_reflns_theta_min 1.93
_diffrn_standards_decay_% 'not measured'
_diffrn_standards_interval_count 'not measured'
_diffrn_standards_interval_time 'not measured'
_diffrn_standards_number 'not measured'
_exptl_absorpt_coefficient_mu 3.814
_exptl_absorpt_correction_T_max 0.7560
_exptl_absorpt_correction_T_min 0.4998
_exptl_absorpt_correction_type numerical
_exptl_absorpt_process_details
;
The absorption correction (X-RED; Stoe & Cie, 2001) 
was performed after optimizing the crystal shape 
using X-SHAPE (Stoe & Cie, 1999).
;
_exptl_crystal_colour rose
_exptl_crystal_density_diffrn 3.040
_exptl_crystal_density_meas ?
_exptl_crystal_density_method 'not measured'
_exptl_crystal_description prism
_exptl_crystal_F_000 3284
_exptl_crystal_size_max 0.3
_exptl_crystal_size_mid 0.1
_exptl_crystal_size_min 0.05
_refine_diff_density_max 1.166
_refine_diff_density_min -0.883
_refine_diff_density_rms 0.157
_refine_ls_extinction_coef 0.00044(4)
_refine_ls_extinction_expression Fc^*^=kFc[1+0.001xFc^2^\l^3^/sin(2\q)]^-1/4^
_refine_ls_extinction_method SHELXL
_refine_ls_goodness_of_fit_ref 1.027
_refine_ls_hydrogen_treatment mixed
_refine_ls_matrix_type full
_refine_ls_number_parameters 305
_refine_ls_number_reflns 5103
_refine_ls_number_restraints 0
_refine_ls_restrained_S_all 1.027
_refine_ls_R_factor_all 0.0412
_refine_ls_R_factor_gt 0.0309
_refine_ls_shift/su_max 0.005
_refine_ls_shift/su_mean 0.000
_refine_ls_structure_factor_coef Fsqd
_refine_ls_weighting_details 'calc w=1/[\s^2^(Fo^2^)+(0.0486P)^2^+3.8185P] where P=(Fo^2^+2Fc^2^)/3'
_refine_ls_weighting_scheme calc
_refine_ls_wR_factor_gt 0.0758
_refine_ls_wR_factor_ref 0.0806
_reflns_number_gt 4211
_reflns_number_total 5103
_reflns_threshold_expression >2sigma(I)
_cod_data_source_file cg400335y_si_001.cif
_cod_data_source_block 7
_cod_depositor_comments
;
The following automatic conversions were performed:

'_chemical_melting_point' value 'not measured' was changed to '?' -
the value is undefined or not given.

Automatic conversion script
Id: cif_fix_values 2281 2013-09-26 08:29:07Z andrius 

The following automatic conversions were performed:

'_exptl_crystal_density_meas' value 'not measured' was changed to '?'
- the value is perceived as not measured.

Automatic conversion script
Id: cif_fix_values 3008 2015-01-20 13:52:24Z robertas 
;
_cod_original_sg_symbol_H-M 'C 2/c'
_cod_database_code 4510637

loop_
_symmetry_equiv_pos_as_xyz
'x, y, z'
'-x, y, -z+1/2'
'x+1/2, y+1/2, z'
'-x+1/2, y+1/2, -z+1/2'
'-x, -y, -z'
'x, -y, z-1/2'
'-x+1/2, -y+1/2, -z'
'x+1/2, -y+1/2, z-1/2'

loop_
_atom_site_label
_atom_site_type_symbol
_atom_site_fract_x
_atom_site_fract_y
_atom_site_fract_z
_atom_site_U_iso_or_equiv
_atom_site_adp_type
_atom_site_occupancy
_atom_site_symmetry_multiplicity
_atom_site_calc_flag
_atom_site_refinement_flags
_atom_site_disorder_group
Ag2 Ag 0.0000 0.61655(7) 0.2500 0.03709(12) Uani 1 2 d S .
Mo2 Mo -0.026036(11) 0.08628(5) 0.144264(14) 0.02336(8) Uani 1 1 d . .
Mo3 Mo -0.087421(11) 0.67128(5) 0.520852(14) 0.02279(8) Uani 1 1 d . .
Mo1 Mo -0.067191(11) 0.77310(5) 0.376221(14) 0.02432(8) Uani 1 1 d . .
Ag1A Ag 0.09137(8) 0.2395(5) 0.22097(13) 0.0413(6) Uani 0.71(4) 1 d P 1
Ag1B Ag 0.0968(7) 0.2540(18) 0.2080(14) 0.067(3) Uani 0.29(4) 1 d P 2
Cr1 Cr 0.0000 1.0000 0.5000 0.01991(15) Uani 1 2 d S .
O1 O -0.02522(12) 0.3152(5) 0.18520(15) 0.0375(7) Uani 1 1 d . .
O2 O -0.05282(12) 0.5969(5) 0.32112(14) 0.0375(7) Uani 1 1 d . .
O3 O -0.06878(9) 0.9561(4) 0.46629(12) 0.0226(5) Uani 1 1 d . .
O4 O -0.04398(9) 1.0327(4) 0.34258(12) 0.0261(5) Uani 1 1 d . .
O5 O -0.06361(10) 0.5736(4) 0.44532(13) 0.0268(5) Uani 1 1 d . .
O6 O -0.14738(10) 0.6792(5) 0.49412(15) 0.0338(6) Uani 1 1 d . .
O7 O -0.07812(10) 0.4436(4) 0.56293(14) 0.0312(6) Uani 1 1 d . .
O8 O -0.04521(11) -0.0992(5) 0.19285(13) 0.0349(6) Uani 1 1 d . .
O9 O -0.12721(11) 0.8098(5) 0.35664(14) 0.0367(6) Uani 1 1 d . .
O10 O -0.08427(9) 0.1253(4) 0.08732(12) 0.0257(5) Uani 1 1 d . .
O11 O -0.00720(10) 0.2452(4) 0.05323(12) 0.0222(5) Uani 1 1 d . .
O12 O -0.01035(9) -0.1595(4) 0.07574(12) 0.0234(5) Uani 1 1 d . .
N3 N 0.21407(14) 0.1396(7) 0.30786(18) 0.0387(8) Uani 1 1 d . .
O2T O 0.28112(15) -0.0598(7) 0.3378(2) 0.0615(11) Uani 1 1 d . .
C4 C 0.18869(15) 0.3135(7) 0.3216(2) 0.0328(8) Uani 1 1 d . .
N7 N 0.17075(13) 0.5999(6) 0.36883(18) 0.0364(8) Uani 1 1 d . .
N1 N 0.27170(15) 0.2324(7) 0.3946(2) 0.0483(10) Uani 1 1 d . .
H1 H 0.2982 0.2009 0.4186 0.058 Uiso 1 1 calc R .
N9 N 0.14503(13) 0.3790(6) 0.29062(18) 0.0354(8) Uani 1 1 d . .
C5 C 0.20500(15) 0.4466(7) 0.3699(2) 0.0341(8) Uani 1 1 d . .
O6T O 0.26879(16) 0.5307(8) 0.4523(2) 0.0758(15) Uani 1 1 d . .
C3 C 0.1973(2) 0.0045(9) 0.2536(3) 0.0535(13) Uani 1 1 d . .
H3A H 0.2198 -0.1075 0.2521 0.080 Uiso 1 1 calc R .
H3B H 0.1948 0.0848 0.2153 0.080 Uiso 1 1 calc R .
H3C H 0.1663 -0.0521 0.2578 0.080 Uiso 1 1 calc R .
C7 C 0.1721(2) 0.7750(8) 0.4132(3) 0.0480(12) Uani 1 1 d . .
H7A H 0.2018 0.7714 0.4422 0.072 Uiso 1 1 calc R .
H7B H 0.1454 0.7642 0.4363 0.072 Uiso 1 1 calc R .
H7C H 0.1699 0.9044 0.3901 0.072 Uiso 1 1 calc R .
C8 C 0.13553(16) 0.5526(8) 0.3214(2) 0.0393(9) Uani 1 1 d . .
H8 H 0.1076 0.6314 0.3110 0.047 Uiso 1 1 calc R .
C2 C 0.25710(17) 0.0947(8) 0.3461(2) 0.0435(10) Uani 1 1 d . .
C6 C 0.24972(17) 0.4150(9) 0.4103(2) 0.0463(11) Uani 1 1 d . .
O1W O -0.1398(2) 1.2212(8) 0.4269(4) 0.108(2) Uani 1 1 d . .
H2M H 0.009(2) 0.315(10) 0.050(3) 0.041(17) Uiso 1 1 d . .
H1M H -0.088(2) 1.044(9) 0.455(3) 0.042(15) Uiso 1 1 d . .
H3M H -0.0315(18) -0.265(8) 0.067(2) 0.029(12) Uiso 1 1 d . .

loop_
_atom_site_aniso_label
_atom_site_aniso_U_11
_atom_site_aniso_U_22
_atom_site_aniso_U_33
_atom_site_aniso_U_23
_atom_site_aniso_U_13
_atom_site_aniso_U_12
Ag2 0.0532(3) 0.0291(2) 0.0315(2) 0.000 0.0145(2) 0.000
Mo2 0.02497(15) 0.02606(15) 0.01850(13) -0.00180(11) 0.00161(10) -0.00053(12)
Mo3 0.02118(14) 0.02314(15) 0.02321(14) 0.00203(11) 0.00070(10) -0.00010(11)
Mo1 0.02524(15) 0.02679(15) 0.01993(14) -0.00157(11) 0.00028(11) -0.00187(12)
Ag1A 0.0343(10) 0.0464(6) 0.0383(8) -0.0070(4) -0.0100(7) -0.0060(4)
Ag1B 0.072(3) 0.0424(16) 0.071(6) -0.013(3) -0.039(3) 0.006(2)
Cr1 0.0212(3) 0.0202(3) 0.0176(3) 0.0006(3) 0.0007(3) 0.0005(3)
O1 0.0376(16) 0.0394(16) 0.0343(15) -0.0123(13) 0.0019(12) 0.0012(13)
O2 0.0467(17) 0.0354(15) 0.0315(14) -0.0079(12) 0.0098(13) -0.0044(14)
O3 0.0217(11) 0.0232(12) 0.0213(11) 0.0012(9) -0.0014(9) 0.0025(10)
O4 0.0261(12) 0.0301(13) 0.0205(11) 0.0045(10) -0.0014(9) 0.0005(11)
O5 0.0302(13) 0.0233(12) 0.0268(12) 0.0003(10) 0.0042(10) -0.0007(10)
O6 0.0248(13) 0.0371(15) 0.0374(15) 0.0007(12) -0.0021(11) 0.0009(12)
O7 0.0300(14) 0.0279(13) 0.0353(14) 0.0049(11) 0.0042(11) 0.0004(11)
O8 0.0368(15) 0.0420(16) 0.0261(13) 0.0064(12) 0.0055(11) -0.0026(13)
O9 0.0304(14) 0.0444(17) 0.0326(14) 0.0004(13) -0.0041(11) -0.0032(13)
O10 0.0236(12) 0.0293(13) 0.0238(11) 0.0005(10) 0.0026(9) -0.0028(10)
O11 0.0222(12) 0.0204(11) 0.0236(12) -0.0030(9) 0.0021(10) -0.0032(10)
O12 0.0245(12) 0.0229(12) 0.0221(11) -0.0011(9) 0.0012(9) -0.0015(10)
N3 0.0353(18) 0.0414(19) 0.0371(18) -0.0072(16) -0.0014(15) 0.0038(16)
O2T 0.050(2) 0.057(2) 0.072(3) -0.013(2) -0.0047(19) 0.0174(19)
C4 0.0280(18) 0.039(2) 0.0296(18) -0.0008(16) -0.0020(15) -0.0019(17)
N7 0.0281(16) 0.0381(19) 0.0416(19) -0.0072(16) 0.0011(14) 0.0026(15)
N1 0.0300(18) 0.055(3) 0.053(2) -0.011(2) -0.0128(17) 0.0100(18)
N9 0.0264(16) 0.0393(19) 0.0370(18) -0.0024(15) -0.0066(14) -0.0024(14)
C5 0.0266(18) 0.039(2) 0.0355(19) -0.0059(17) 0.0018(15) -0.0004(17)
O6T 0.054(2) 0.085(3) 0.075(3) -0.042(3) -0.030(2) 0.013(2)
C3 0.055(3) 0.053(3) 0.050(3) -0.014(2) -0.001(2) 0.000(3)
C7 0.043(3) 0.044(3) 0.058(3) -0.017(2) 0.010(2) -0.003(2)
C8 0.0275(19) 0.043(2) 0.045(2) -0.001(2) -0.0039(17) 0.0035(18)
C2 0.035(2) 0.045(3) 0.049(3) -0.004(2) 0.0014(19) 0.002(2)
C6 0.032(2) 0.058(3) 0.044(2) -0.014(2) -0.0088(18) 0.003(2)
O1W 0.076(3) 0.057(3) 0.167(6) -0.039(3) -0.059(4) 0.026(3)

loop_
_atom_type_symbol
_atom_type_description
_atom_type_scat_dispersion_real
_atom_type_scat_dispersion_imag
_atom_type_scat_source
C C 0.0033 0.0016 'International Tables Vol C Tables 4.2.6.8 and 6.1.1.4'
H H 0.0000 0.0000 'International Tables Vol C Tables 4.2.6.8 and 6.1.1.4'
N N 0.0061 0.0033 'International Tables Vol C Tables 4.2.6.8 and 6.1.1.4'
O O 0.0106 0.0060 'International Tables Vol C Tables 4.2.6.8 and 6.1.1.4'
Cr Cr 0.3209 0.6236 'International Tables Vol C Tables 4.2.6.8 and 6.1.1.4'
Mo Mo -1.6832 0.6857 'International Tables Vol C Tables 4.2.6.8 and 6.1.1.4'
Ag Ag -0.8971 1.1015 'International Tables Vol C Tables 4.2.6.8 and 6.1.1.4'

loop_
_geom_angle_atom_site_label_1
_geom_angle_atom_site_label_2
_geom_angle_atom_site_label_3
_geom_angle
_geom_angle_site_symmetry_1
_geom_angle_site_symmetry_3
O2 Ag2 O2 173.70(16) . 2
O2 Ag2 O1 100.06(11) . .
O2 Ag2 O1 74.79(11) 2 .
O2 Ag2 O1 74.79(11) . 2
O2 Ag2 O1 100.06(11) 2 2
O1 Ag2 O1 74.11(16) . 2
O2 Ag2 O8 92.81(10) . 2_565
O2 Ag2 O8 91.89(11) 2 2_565
O1 Ag2 O8 165.37(10) . 2_565
O1 Ag2 O8 102.94(11) 2 2_565
O2 Ag2 O8 91.89(11) . 1_565
O2 Ag2 O8 92.81(10) 2 1_565
O1 Ag2 O8 102.94(11) . 1_565
O1 Ag2 O8 165.37(10) 2 1_565
O8 Ag2 O8 83.43(15) 2_565 1_565
O1 Mo2 O8 105.29(15) . .
O1 Mo2 O10 99.12(14) . .
O8 Mo2 O10 99.16(13) . .
O1 Mo2 O4 98.15(13) . 2_545
O8 Mo2 O4 101.09(13) . 2_545
O10 Mo2 O4 148.79(10) . 2_545
O1 Mo2 O12 162.02(13) . .
O8 Mo2 O12 91.27(12) . .
O10 Mo2 O12 84.81(11) . .
O4 Mo2 O12 71.28(10) 2_545 .
O1 Mo2 O11 93.86(13) . .
O8 Mo2 O11 160.10(12) . .
O10 Mo2 O11 71.99(10) . .
O4 Mo2 O11 81.10(10) 2_545 .
O12 Mo2 O11 70.53(9) . .
O6 Mo3 O7 105.45(14) . .
O6 Mo3 O10 99.19(13) . 6_566
O7 Mo3 O10 101.66(13) . 6_566
O6 Mo3 O5 100.41(13) . .
O7 Mo3 O5 96.84(13) . .
O10 Mo3 O5 148.29(11) 6_566 .
O6 Mo3 O3 95.66(12) . .
O7 Mo3 O3 157.80(12) . .
O10 Mo3 O3 81.26(10) 6_566 .
O5 Mo3 O3 72.22(10) . .
O6 Mo3 O11 164.83(12) . 6_566
O7 Mo3 O11 88.65(12) . 6_566
O10 Mo3 O11 71.96(10) 6_566 6_566
O5 Mo3 O11 83.05(11) . 6_566
O3 Mo3 O11 71.17(9) . 6_566
O9 Mo1 O2 104.56(16) . .
O9 Mo1 O5 102.27(14) . .
O2 Mo1 O5 95.75(13) . .
O9 Mo1 O4 99.60(14) . .
O2 Mo1 O4 100.20(13) . .
O5 Mo1 O4 148.65(11) . .
O9 Mo1 O3 89.39(13) . .
O2 Mo1 O3 163.56(13) . .
O5 Mo1 O3 72.42(10) . .
O4 Mo1 O3 85.70(10) . .
O9 Mo1 O12 157.55(13) . 2_565
O2 Mo1 O12 97.03(13) . 2_565
O5 Mo1 O12 81.31(10) . 2_565
O4 Mo1 O12 70.12(10) . 2_565
O3 Mo1 O12 70.38(9) . 2_565
N9 Ag1A O4 167.5(2) . 2_545
N9 Ag1B O4 155.3(17) . 2_545
N9 Ag1B O2 95.7(3) . 2
O4 Ag1B O2 99.7(3) 2_545 2
O11 Cr1 O11 180.00(12) 6_566 2_565
O11 Cr1 O12 84.05(11) 6_566 6_566
O11 Cr1 O12 95.95(11) 2_565 6_566
O11 Cr1 O12 95.95(11) 6_566 2_565
O11 Cr1 O12 84.05(11) 2_565 2_565
O12 Cr1 O12 180.000(1) 6_566 2_565
O11 Cr1 O3 85.18(11) 6_566 .
O11 Cr1 O3 94.82(11) 2_565 .
O12 Cr1 O3 96.52(11) 6_566 .
O12 Cr1 O3 83.48(11) 2_565 .
O11 Cr1 O3 94.82(11) 6_566 5_576
O11 Cr1 O3 85.18(11) 2_565 5_576
O12 Cr1 O3 83.48(11) 6_566 5_576
O12 Cr1 O3 96.52(11) 2_565 5_576
O3 Cr1 O3 180.00(6) . 5_576
Mo2 O1 Ag2 163.69(18) . .
Mo1 O2 Ag2 131.57(17) . .
Mo1 O2 Ag1B 125.1(9) . 2
Ag2 O2 Ag1B 103.0(9) . 2
Cr1 O3 Mo1 103.77(11) . .
Cr1 O3 Mo3 102.52(11) . .
Mo1 O3 Mo3 93.35(10) . .
Cr1 O3 H1M 126(4) . .
Mo1 O3 H1M 102(4) . .
Mo3 O3 H1M 122(4) . .
Mo1 O4 Mo2 118.37(13) . 2_565
Mo1 O4 Ag1A 122.27(15) . 2_565
Mo2 O4 Ag1A 118.68(14) 2_565 2_565
Mo1 O4 Ag1B 119.1(5) . 2_565
Mo2 O4 Ag1B 122.6(5) 2_565 2_565
Ag1A O4 Ag1B 9.1(9) 2_565 2_565
Mo1 O5 Mo3 115.88(13) . .
Mo2 O8 Ag2 129.15(16) . 1_545
Mo2 O10 Mo3 120.05(13) . 6_565
Cr1 O11 Mo3 101.14(11) 2_545 6_565
Cr1 O11 Mo2 101.09(11) 2_545 .
Mo3 O11 Mo2 90.85(10) 6_565 .
Cr1 O11 H2M 110(5) 2_545 .
Mo3 O11 H2M 119(5) 6_565 .
Mo2 O11 H2M 130(5) . .
Cr1 O12 Mo2 104.03(11) 2_545 .
Cr1 O12 Mo1 102.37(11) 2_545 2_545
Mo2 O12 Mo1 96.18(10) . 2_545
Cr1 O12 H3M 114(3) 2_545 .
Mo2 O12 H3M 118(3) . .
Mo1 O12 H3M 120(3) 2_545 .
C4 N3 C2 118.4(4) . .
C4 N3 C3 122.1(4) . .
C2 N3 C3 119.5(4) . .
C5 C4 N9 110.3(4) . .
C5 C4 N3 122.8(4) . .
N9 C4 N3 126.8(4) . .
C8 N7 C5 106.6(4) . .
C8 N7 C7 127.3(4) . .
C5 N7 C7 126.0(4) . .
C2 N1 C6 129.0(4) . .
C2 N1 H1 115.5 . .
C6 N1 H1 115.5 . .
C8 N9 C4 104.4(4) . .
C8 N9 Ag1A 121.0(3) . .
C4 N9 Ag1A 133.8(3) . .
C8 N9 Ag1B 123.4(4) . .
C4 N9 Ag1B 132.2(5) . .
Ag1A N9 Ag1B 9.1(9) . .
C4 C5 N7 106.3(4) . .
C4 C5 C6 122.2(4) . .
N7 C5 C6 131.5(4) . .
N3 C3 H3A 109.5 . .
N3 C3 H3B 109.5 . .
H3A C3 H3B 109.5 . .
N3 C3 H3C 109.5 . .
H3A C3 H3C 109.5 . .
H3B C3 H3C 109.5 . .
N7 C7 H7A 109.5 . .
N7 C7 H7B 109.5 . .
H7A C7 H7B 109.5 . .
N7 C7 H7C 109.5 . .
H7A C7 H7C 109.5 . .
H7B C7 H7C 109.5 . .
N7 C8 N9 112.3(4) . .
N7 C8 H8 123.8 . .
N9 C8 H8 123.8 . .
O2T C2 N1 121.3(5) . .
O2T C2 N3 122.2(5) . .
N1 C2 N3 116.5(4) . .
O6T C6 N1 121.8(5) . .
O6T C6 C5 127.2(5) . .
N1 C6 C5 111.0(4) . .

loop_
_geom_bond_atom_site_label_1
_geom_bond_atom_site_label_2
_geom_bond_distance
_geom_bond_site_symmetry_2
Ag2 O2 2.285(3) .
Ag2 O2 2.285(3) 2
Ag2 O1 2.415(3) .
Ag2 O1 2.415(3) 2
Ag2 O8 2.435(3) 2_565
Ag2 O8 2.435(3) 1_565
Mo2 O1 1.704(3) .
Mo2 O8 1.717(3) .
Mo2 O10 1.899(3) .
Mo2 O4 1.973(3) 2_545
Mo2 O12 2.238(3) .
Mo2 O11 2.327(3) .
Mo3 O6 1.693(3) .
Mo3 O7 1.710(3) .
Mo3 O10 1.918(3) 6_566
Mo3 O5 1.943(3) .
Mo3 O3 2.267(3) .
Mo3 O11 2.315(3) 6_566
Mo1 O9 1.689(3) .
Mo1 O2 1.722(3) .
Mo1 O5 1.942(3) .
Mo1 O4 1.960(3) .
Mo1 O3 2.259(3) .
Mo1 O12 2.300(3) 2_565
Ag1A N9 2.143(4) .
Ag1A O4 2.193(4) 2_545
Ag1B N9 2.203(11) .
Ag1B O4 2.209(9) 2_545
Ag1B O2 2.547(9) 2
Cr1 O11 1.966(3) 6_566
Cr1 O11 1.966(3) 2_565
Cr1 O12 1.973(3) 6_566
Cr1 O12 1.973(3) 2_565
Cr1 O3 1.975(3) .
Cr1 O3 1.975(3) 5_576
O2 Ag1B 2.547(9) 2
O3 H1M 0.79(6) .
O4 Mo2 1.973(3) 2_565
O4 Ag1A 2.193(4) 2_565
O4 Ag1B 2.209(9) 2_565
O8 Ag2 2.435(3) 1_545
O10 Mo3 1.918(3) 6_565
O11 Cr1 1.966(3) 2_545
O11 Mo3 2.315(3) 6_565
O11 H2M 0.66(6) .
O12 Cr1 1.973(3) 2_545
O12 Mo1 2.300(3) 2_545
O12 H3M 0.90(5) .
N3 C4 1.377(6) .
N3 C2 1.380(6) .
N3 C3 1.465(6) .
O2T C2 1.224(6) .
C4 C5 1.361(6) .
C4 N9 1.366(5) .
N7 C8 1.337(6) .
N7 C5 1.371(6) .
N7 C7 1.465(6) .
N1 C2 1.375(7) .
N1 C6 1.385(7) .
N1 H1 0.8600 .
N9 C8 1.338(6) .
C5 C6 1.424(6) .
O6T C6 1.222(6) .
C3 H3A 0.9600 .
C3 H3B 0.9600 .
C3 H3C 0.9600 .
C7 H7A 0.9600 .
C7 H7B 0.9600 .
C7 H7C 0.9600 .
C8 H8 0.9300 .
